data_2016077
loop_
_publ_author_name
'Boufas, Sihem'
'Hadjadj, Nasr-Eddine'
'Merazig, Hocine'
'Moliterni , Anna Grazia'
'Altomare, Angela'

_publ_section_title
;
 Hydrogen bonding and structure of Ba~2~Ru~2~Cl~10~O&#x00B7;10H~2~O
;
_journal_coeditor_code BC3046
_journal_issue 8
_journal_name_full 'Acta Crystallographica Section C'
_journal_page_first i60
_journal_page_last i62
_journal_paper_doi 10.1107/S0108270107029551
_journal_volume 63
_journal_year 2007
_chemical_formula_iupac 'Ba2 Ru2 Cl10 O, 10H2 O'
_chemical_formula_moiety 'Ba2 Ru2 Cl10 O, 10(H2 O)'
_chemical_formula_structural 'Ba2Ru2Cl10O,  10H20 '
_chemical_formula_sum 'Ba2 Cl10 H20 O11 Ru2'
_chemical_formula_weight 1027.48
_chemical_name_systematic
;
dibarium \m-oxo-bis(pentachlororuthenate(IV)) decahydrate
;
_space_group_IT_number 15
_symmetry_cell_setting monoclinic
_symmetry_space_group_name_Hall '-C 2yc'
_symmetry_space_group_name_H-M 'C 1 2/c 1'
_atom_sites_solution_hydrogens geom
_atom_sites_solution_primary direct
_atom_sites_solution_secondary difmap
_cell_angle_alpha 90
_cell_angle_beta 124.559(5)
_cell_angle_gamma 90
_cell_formula_units_Z 4
_cell_length_a 20.9386(18)
_cell_length_b 8.8654(7)
_cell_length_c 16.0560(15)
_cell_measurement_reflns_used 2096
_cell_measurement_temperature 293(2)
_cell_measurement_theta_max 26.4
_cell_measurement_theta_min 5.0
_cell_volume 2454.5(4)
_computing_cell_refinement 'DIRAX (Duisenberg, 1992)'
_computing_data_collection 'COLLECT (Nonius, 2002)'
_computing_data_reduction 'EVAL (Nonius, 2002)'
_computing_molecular_graphics 'DIAMOND (Brandenburg, 1998) and ATOMS (Dowty, 1995)'
_computing_publication_material 'WinGX (Farrugia, 1999) and Parst (Nardelli, 1995)'
_computing_structure_refinement 'SHELXL97 (Sheldrick, 1997)'
_computing_structure_solution 'SIR92 (Altomare <i>et al.</i>,  1993)'
_diffrn_ambient_temperature 298(2)
_diffrn_detector_area_resol_mean 9
_diffrn_measured_fraction_theta_full 0.992
_diffrn_measured_fraction_theta_max 0.992
_diffrn_measurement_device 'Nonius KappaCCD'
_diffrn_measurement_method CCD
_diffrn_radiation_source 'fine-focus sealed tube'
_diffrn_radiation_type MoK\a
_diffrn_radiation_wavelength 0.71073
_diffrn_reflns_av_R_equivalents 0.05
_diffrn_reflns_av_sigmaI/netI 0.0408
_diffrn_reflns_limit_h_max 26
_diffrn_reflns_limit_h_min -24
_diffrn_reflns_limit_k_max 10
_diffrn_reflns_limit_k_min -11
_diffrn_reflns_limit_l_max 18
_diffrn_reflns_limit_l_min -20
_diffrn_reflns_number 10480
_diffrn_reflns_theta_full 26.37
_diffrn_reflns_theta_max 26.37
_diffrn_reflns_theta_min 5
_diffrn_standards_number 0
_exptl_absorpt_coefficient_mu 5.494
_exptl_absorpt_correction_T_max 0.862
_exptl_absorpt_correction_T_min 0.441
_exptl_absorpt_correction_type refdelf
_exptl_absorpt_process_details '(Sheldrick, 1996 or 1990???)'
_exptl_crystal_colour brown
_exptl_crystal_density_diffrn 2.78
_exptl_crystal_density_method 'not measured'
_exptl_crystal_description plate
_exptl_crystal_F_000 1912
_exptl_crystal_size_max 0.25
_exptl_crystal_size_mid 0.125
_exptl_crystal_size_min 0.025
_refine_diff_density_max 0.533
_refine_diff_density_min -1.277
_refine_ls_extinction_method none
_refine_ls_goodness_of_fit_ref 1.055
_refine_ls_hydrogen_treatment refxyz
_refine_ls_matrix_type full
_refine_ls_number_parameters 144
_refine_ls_number_reflns 2488
_refine_ls_number_restraints 15
_refine_ls_restrained_S_all 1.054
_refine_ls_R_factor_gt 0.0291
_refine_ls_shift/su_max 0.001
_refine_ls_structure_factor_coef Fsqd
_refine_ls_weighting_details 'calc w=1/[\s^2^(Fo^2^)+(0.0242P)^2^+9.3433P] where P=(Fo^2^+2Fc^2^)/3'
_refine_ls_weighting_scheme calc
_refine_ls_wR_factor_ref 0.0697
_reflns_number_gt 2103
_reflns_number_total 2488
_reflns_threshold_expression I>2\s(I)
_cod_data_source_file bc3046.cif
_cod_data_source_block I
_cod_original_sg_symbol_Hall '-C 2yc '
_cod_original_sg_symbol_H-M 'C 2/c'
_cod_database_code 2016077

loop_
_symmetry_equiv_pos_as_xyz
'x, y, z'
'-x, y, -z+1/2'
'x+1/2, y+1/2, z'
'-x+1/2, y+1/2, -z+1/2'
'-x, -y, -z'
'x, -y, z-1/2'
'-x+1/2, -y+1/2, -z'
'x+1/2, -y+1/2, z-1/2'

loop_
_atom_site_type_symbol
_atom_site_label
_atom_site_fract_x
_atom_site_fract_y
_atom_site_fract_z
_atom_site_U_iso_or_equiv
_atom_site_adp_type
_atom_site_calc_flag
_atom_site_refinement_flags
_atom_site_occupancy
Ba Ba1 0.190281(18) 0.46951(4) 0.66934(2) 0.03451(11) Uani d . 1
Ru Ru1 0.39877(2) 0.50729(4) 0.65883(2) 0.02010(11) Uani d . 1
Cl Cl1 0.41487(7) 0.55179(14) 0.52648(8) 0.0317(3) Uani d . 1
Cl Cl2 0.37459(7) 0.45890(14) 0.78403(8) 0.0302(3) Uani d . 1
Cl Cl3 0.26475(6) 0.51664(14) 0.53772(8) 0.0320(3) Uani d . 1
Cl Cl4 0.39331(7) 0.24665(13) 0.62485(10) 0.0352(3) Uani d . 1
Cl Cl5 0.39538(7) 0.76962(13) 0.68603(10) 0.0353(3) Uani d . 1
O O1 0.5 0.5020(4) 0.75 0.0204(9) Uani d S 1
O O1W 0.0670(3) 0.2681(4) 0.5698(3) 0.0488(10) Uani d D 1
H H21W 0.079(4) 0.183(5) 0.585(4) 0.073 Uiso d D 1
H H11W 0.037(4) 0.271(7) 0.5060(10) 0.073 Uiso d D 1
O O2W 0.2671(2) 0.2783(4) 0.8455(3) 0.0374(8) Uani d D 1
H H12W 0.304(3) 0.323(7) 0.893(4) 0.056 Uiso d D 1
H H22W 0.234(3) 0.277(8) 0.852(5) 0.056 Uiso d D 1
O O3W 0.0683(3) 0.5963(6) 0.6596(4) 0.0580(12) Uani d D 1
H H13W 0.066(4) 0.634(9) 0.698(4) 0.087 Uiso d D 1
H H23W 0.026(3) 0.576(10) 0.614(4) 0.087 Uiso d D 1
O O4W 0.2458(2) 0.1701(5) 0.6492(3) 0.0420(9) Uani d D 1
H H24W 0.209(3) 0.127(7) 0.596(4) 0.063 Uiso d D 1
H H14W 0.281(3) 0.177(8) 0.645(5) 0.063 Uiso d D 1
O O5W 0.0767(2) 0.5701(5) 0.4729(3) 0.0459(9) Uani d D 1
H H15W 0.043(4) 0.616(8) 0.472(5) 0.069 Uiso d D 1
H H25W 0.081(4) 0.607(8) 0.425(5) 0.069 Uiso d D 1

loop_
_atom_site_aniso_label
_atom_site_aniso_U_11
_atom_site_aniso_U_22
_atom_site_aniso_U_33
_atom_site_aniso_U_12
_atom_site_aniso_U_13
_atom_site_aniso_U_23
Ba1 0.02783(17) 0.03410(18) 0.03573(18) 0.00183(12) 0.01453(14) 0.00030(13)
Ru1 0.01603(18) 0.02381(19) 0.01740(18) -0.00012(13) 0.00764(14) 0.00005(14)
Cl1 0.0326(6) 0.0405(7) 0.0246(5) 0.0010(5) 0.0178(5) 0.0030(5)
Cl2 0.0266(6) 0.0404(6) 0.0247(5) -0.0029(5) 0.0153(5) 0.0011(5)
Cl3 0.0184(6) 0.0464(7) 0.0237(5) 0.0004(5) 0.0075(5) -0.0041(5)
Cl4 0.0372(7) 0.0259(6) 0.0415(7) -0.0035(5) 0.0218(6) -0.0067(5)
Cl5 0.0336(6) 0.0288(6) 0.0417(7) 0.0015(5) 0.0202(6) 0.0004(5)
O1 0.018(2) 0.024(2) 0.018(2) 0 0.0085(17) 0
O1W 0.055(3) 0.033(2) 0.059(3) -0.0048(19) 0.033(2) 0.0003(19)
O2W 0.040(2) 0.041(2) 0.0342(19) -0.0075(18) 0.0227(18) -0.0021(16)
O3W 0.048(3) 0.062(3) 0.066(3) -0.008(2) 0.034(2) -0.027(3)
O4W 0.042(2) 0.050(2) 0.0344(19) -0.0087(19) 0.0221(18) -0.0114(18)
O5W 0.050(2) 0.041(2) 0.051(2) -0.0005(19) 0.030(2) 0.0033(19)

loop_
_atom_type_symbol
_atom_type_description
_atom_type_scat_dispersion_real
_atom_type_scat_dispersion_imag
_atom_type_scat_source
H H 0 0 'International Tables Vol C Tables 4.2.6.8 and 6.1.1.4'
O O 0.0106 0.006 'International Tables Vol C Tables 4.2.6.8 and 6.1.1.4'
Cl Cl 0.1484 0.1585 'International Tables Vol C Tables 4.2.6.8 and 6.1.1.4'
Ru Ru -1.2594 0.8363 'International Tables Vol C Tables 4.2.6.8 and 6.1.1.4'
Ba Ba -0.3244 2.2819 'International Tables Vol C Tables 4.2.6.8 and 6.1.1.4'

loop_
_geom_angle_atom_site_label_1
_geom_angle_atom_site_label_2
_geom_angle_atom_site_label_3
_geom_angle_site_symmetry_1
_geom_angle_site_symmetry_3
_geom_angle
_geom_angle_publ_flag
O3W Ba1 O1W . . 72.33(13) yes
O3W Ba1 O5W . . 68.55(14) yes
O1W Ba1 O5W . . 68.89(12) yes
O3W Ba1 O2W . . 106.46(14) yes
O1W Ba1 O2W . . 90.31(12) yes
O5W Ba1 O2W . . 159.20(12) ?
O3W Ba1 O2W . 4_556 85.88(14) yes
O1W Ba1 O2W . 4_556 141.23(12) ?
O5W Ba1 O2W . 4_556 73.44(11) ?
O2W Ba1 O2W . 4_556 127.12(6) yes
O3W Ba1 O4W . . 140.66(13) ?
O1W Ba1 O4W . . 70.02(12) ?
O5W Ba1 O4W . . 107.09(12) ?
O2W Ba1 O4W . . 63.18(10) ?
O2W Ba1 O4W 4_556 . 131.76(11) ?
O3W Ba1 O4W . 4_556 72.37(12) ?
O1W Ba1 O4W . 4_556 134.09(12) ?
O5W Ba1 O4W . 4_556 121.94(11) ?
O2W Ba1 O4W . 4_556 72.71(11) ?
O2W Ba1 O4W 4_556 4_556 62.42(10) ?
O4W Ba1 O4W . 4_556 130.13(6) ?
O3W Ba1 Cl2 . . 146.54(10) ?
O1W Ba1 Cl2 . . 137.37(9) ?
O5W Ba1 Cl2 . . 129.21(9) ?
O2W Ba1 Cl2 . . 66.31(8) yes
O2W Ba1 Cl2 4_556 . 75.56(8) ?
O4W Ba1 Cl2 . . 67.66(8) ?
O4W Ba1 Cl2 4_556 . 74.37(8) ?
O3W Ba1 Cl3 . . 133.20(12) ?
O1W Ba1 Cl3 . . 109.65(9) ?
O5W Ba1 Cl3 . . 69.25(9) yes
O2W Ba1 Cl3 . . 120.12(8) ?
O2W Ba1 Cl3 4_556 . 63.36(7) ?
O4W Ba1 Cl3 . . 71.82(8) ?
O4W Ba1 Cl3 4_556 . 115.81(8) ?
Cl2 Ba1 Cl3 . . 61.10(3) ?
O1 Ru1 Cl3 . . 179.48(13) yes
O1 Ru1 Cl4 . . 92.49(13) yes
Cl3 Ru1 Cl4 . . 87.97(4) ?
O1 Ru1 Cl1 . . 91.93(4) yes
Cl3 Ru1 Cl1 . . 87.84(4) ?
Cl4 Ru1 Cl1 . . 88.20(5) ?
O1 Ru1 Cl2 . . 91.45(4) yes
Cl3 Ru1 Cl2 . . 88.79(4) ?
Cl4 Ru1 Cl2 . . 90.75(4) ?
Cl1 Ru1 Cl2 . . 176.50(4) ?
O1 Ru1 Cl5 . . 91.19(13) yes
Cl3 Ru1 Cl5 . . 88.35(4) ?
Cl4 Ru1 Cl5 . . 176.30(5) ?
Cl1 Ru1 Cl5 . . 92.07(5) ?
Cl2 Ru1 Cl5 . . 88.76(4) ?
Ru1 Cl2 Ba1 . . 105.92(4) ?
Ru1 Cl3 Ba1 . . 104.10(4) ?
Ru1 O1 Ru1 . 2_656 176.9(3) ?
Ba1 O1W H21W . . 115(5) ?
Ba1 O1W H11W . . 119(5) ?
H21W O1W H11W . . 108(4) ?
Ba1 O2W Ba1 . 4_546 119.74(12) ?
Ba1 O2W H12W . . 110(5) ?
Ba1 O2W H12W 4_546 . 111(5) ?
Ba1 O2W H22W . . 95(5) ?
Ba1 O2W H22W 4_546 . 110(5) ?
H12W O2W H22W . . 109(5) ?
Ba1 O3W H13W . . 131(6) ?
Ba1 O3W H23W . . 119(6) ?
H13W O3W H23W . . 108(6) ?
Ba1 O4W Ba1 . 4_546 114.07(11) ?
Ba1 O4W H24W . . 108(5) ?
Ba1 O4W H24W 4_546 . 111(5) ?
Ba1 O4W H14W . . 113(5) ?
Ba1 O4W H14W 4_546 . 101(5) ?
H24W O4W H14W . . 109(5) ?
Ba1 O5W H15W . . 111(5) ?
Ba1 O5W H25W . . 130(4) ?
H15W O5W H25W . . 108(5) ?

loop_
_geom_bond_atom_site_label_1
_geom_bond_atom_site_label_2
_geom_bond_site_symmetry_2
_geom_bond_distance
_geom_bond_publ_flag
Ba1 O3W . 2.713(4) yes
Ba1 O1W . 2.780(4) yes
Ba1 O5W . 2.809(4) yes
Ba1 O2W . 2.882(4) yes
Ba1 O2W 4_556 2.931(4) yes
Ba1 O4W . 2.988(4) yes
Ba1 O4W 4_556 3.004(4) yes
Ba1 Cl2 . 3.1986(12) yes
Ba1 Cl3 . 3.2882(13) yes
Ru1 O1 . 1.7657(4) yes
Ru1 Cl3 . 2.3394(12) yes
Ru1 Cl4 . 2.3627(14) yes
Ru1 Cl1 . 2.3665(12) yes
Ru1 Cl2 . 2.3744(12) yes
Ru1 Cl5 . 2.3755(15) yes
O1 Ru1 2_656 1.7657(4) ?
O1W H21W . 0.79(3) ?
O1W H11W . 0.846(10) ?
O2W Ba1 4_546 2.931(4) ?
O2W H12W . 0.81(4) ?
O2W H22W . 0.76(4) ?
O3W H13W . 0.73(5) ?
O3W H23W . 0.78(4) ?
O4W Ba1 4_546 3.004(4) ?
O4W H24W . 0.85(3) ?
O4W H14W . 0.78(4) ?
O5W H15W . 0.81(5) ?
O5W H25W . 0.88(5) ?

loop_
_geom_hbond_atom_site_label_D
_geom_hbond_atom_site_label_H
_geom_hbond_atom_site_label_A
_geom_hbond_site_symmetry_A
_geom_hbond_distance_DH
_geom_hbond_distance_HA
_geom_hbond_distance_DA
_geom_hbond_angle_DHA
O1W H11W O3W 5_566 0.845(14) 2.58(4) 3.347(7) 151(6)
O2W H12W Cl1 6_566 0.82(6) 2.36(6) 3.176(4) 177(7)
O3W H13W Cl4 4_556 0.73(7) 2.66(6) 3.354(6) 161(7)
O4W H14W Cl4 1_555 0.78(8) 2.62(8) 3.395(5) 171(7)
O5W H15W O1W 5_566 0.81(9) 2.25(9) 3.040(9) 166(7)
O1W H21W Cl2 4_546 0.79(5) 2.65(5) 3.357(4) 151(6)
O1W H21W Cl1 7_556 0.79(5) 2.80(6) 3.354(5) 130(5)
O2W H22W Cl5 4_546 0.76(8) 2.42(8) 3.144(5) 161(7)
O3W H23W O5W 5_566 0.79(6) 2.20(7) 2.932(8) 155(8)
O4W H24W Cl1 7_556 0.85(6) 2.71(6) 3.519(5) 160(5)
O4W H24W Cl3 7_556 0.85(6) 2.81(6) 3.324(5) 121(6)
O5W H25W Cl5 7_566 0.87(8) 2.38(8) 3.251(6) 173(4)
